data_8107016
loop_
_publ_author_name
'Al-Wabli, Reem I.'
'El-Emam, Nada A.'
'Ghabbour, Hazem A.'
'Haress, Nadia G.'
'El-Emam, Ali A.'

_publ_section_title
;
 Crystal structure of
 5-(adamantan-1-yl)-3-[(2-trifluoromethylanilino)methyl]-2,3-dihydro-1,3,4-oxadiazole-2-thione,
 C20H22F3N3OS
;
_journal_issue 3
_journal_name_full 'Zeitschrift f\"ur Kristallographie - New Crystal Structures'
_journal_page_first 815
_journal_page_last 817
_journal_paper_doi 10.1515/ncrs-2015-0278
_journal_volume 231
_journal_year 2016
_chemical_formula_sum 'C20 H22 F3 N3 O S'
_chemical_formula_weight 409.46
_space_group_crystal_system monoclinic
_space_group_IT_number 14
_space_group_name_Hall '-P 2ybc'
_space_group_name_H-M_alt 'P 1 21/c 1'
_atom_sites_solution_hydrogens mixed
_cell_angle_alpha 90
_cell_angle_beta 92.655(2)
_cell_angle_gamma 90
_cell_formula_units_Z 4
_cell_length_a 13.1987(5)
_cell_length_b 10.2772(4)
_cell_length_c 14.1730(6)
_cell_measurement_reflns_used 9893
_cell_measurement_temperature 100(2)
_cell_measurement_theta_max 34.16
_cell_measurement_theta_min 2.51
_cell_volume 1920.44(13)
_computing_cell_refinement 'Bruker SAINT'
_computing_data_collection 'Bruker APEX2'
_computing_data_reduction 'Bruker SAINT'
_computing_molecular_graphics 'Bruker SHELXTL'
_computing_publication_material 'Bruker SHELXTL'
_computing_structure_refinement 'SHELXL-2014 (Sheldrick 2014)'
_computing_structure_solution 'SHELXS-97 (Sheldrick 2008)'
_diffrn_ambient_temperature 100(2)
_diffrn_measured_fraction_theta_full 0.999
_diffrn_measured_fraction_theta_max 0.999
_diffrn_measurement_device_type 'Bruker APEX-II D8 venture'
_diffrn_measurement_method '\f and \w scans'
_diffrn_radiation_type MoK\a
_diffrn_radiation_wavelength 0.71073
_diffrn_reflns_av_R_equivalents 0.0700
_diffrn_reflns_av_unetI/netI 0.0408
_diffrn_reflns_Laue_measured_fraction_full 0.999
_diffrn_reflns_Laue_measured_fraction_max 0.999
_diffrn_reflns_limit_h_max 15
_diffrn_reflns_limit_h_min -15
_diffrn_reflns_limit_k_max 12
_diffrn_reflns_limit_k_min -12
_diffrn_reflns_limit_l_max 16
_diffrn_reflns_limit_l_min -16
_diffrn_reflns_number 30575
_diffrn_reflns_point_group_measured_fraction_full 0.999
_diffrn_reflns_point_group_measured_fraction_max 0.999
_diffrn_reflns_theta_full 24.997
_diffrn_reflns_theta_max 24.997
_diffrn_reflns_theta_min 2.449
_exptl_absorpt_coefficient_mu 0.213
_exptl_absorpt_correction_T_max 0.89
_exptl_absorpt_correction_T_min 0.87
_exptl_absorpt_correction_type multi-scan
_exptl_absorpt_process_details SADABS_Bruker_2014
_exptl_crystal_colour colorless
_exptl_crystal_density_diffrn 1.416
_exptl_crystal_description plate
_exptl_crystal_F_000 856
_exptl_crystal_size_max 0.432
_exptl_crystal_size_mid 0.312
_exptl_crystal_size_min 0.105
_refine_diff_density_max 0.370
_refine_diff_density_min -0.897
_refine_diff_density_rms 0.085
_refine_ls_extinction_coef .
_refine_ls_extinction_method none
_refine_ls_goodness_of_fit_ref 1.092
_refine_ls_hydrogen_treatment mixed
_refine_ls_matrix_type full
_refine_ls_number_parameters 257
_refine_ls_number_reflns 3379
_refine_ls_number_restraints 0
_refine_ls_restrained_S_all 1.092
_refine_ls_R_factor_all 0.0577
_refine_ls_R_factor_gt 0.0536
_refine_ls_shift/su_max 0.001
_refine_ls_shift/su_mean 0.000
_refine_ls_structure_factor_coef Fsqd
_refine_ls_weighting_details 'w=1/[\s^2^(Fo^2^)+(0.1174P)^2^+0.5908P] where P=(Fo^2^+2Fc^2^)/3'
_refine_ls_weighting_scheme calc
_refine_ls_wR_factor_gt 0.1532
_refine_ls_wR_factor_ref 0.1612
_reflns_Friedel_coverage 0.000
_reflns_Friedel_fraction_full .
_reflns_Friedel_fraction_max .
_reflns_number_gt 3069
_reflns_number_total 3379
_reflns_threshold_expression 'I > 2\s(I)'
_cod_data_source_file suppl_ncrs-2015-0278_suppl.cif
_cod_data_source_block ad56
_cod_original_sg_symbol_H-M 'P 21/c'
_cod_database_code 8107016
_shelx_space_group_comment
;
The symmetry employed for this shelxl refinement is uniquely defined
by the following loop, which should always be used as a source of
symmetry information in preference to the above space-group names.
They are only intended as comments.
;

loop_
_space_group_symop_operation_xyz
'x, y, z'
'-x, y+1/2, -z+1/2'
'-x, -y, -z'
'x, -y-1/2, z-1/2'

loop_
_atom_site_label
_atom_site_type_symbol
_atom_site_fract_x
_atom_site_fract_y
_atom_site_fract_z
_atom_site_U_iso_or_equiv
_atom_site_adp_type
_atom_site_occupancy
_atom_site_site_symmetry_order
_atom_site_calc_flag
_atom_site_refinement_flags_posn
_atom_site_refinement_flags_adp
_atom_site_refinement_flags_occupancy
_atom_site_disorder_assembly
_atom_site_disorder_group
S1 S 0.57589(4) 0.73282(5) 0.79980(3) 0.0230(2) Uani 1 1 d . . . . .
F1 F 1.00650(10) 0.85401(17) 0.70378(10) 0.0460(4) Uani 1 1 d . . . . .
F2 F 0.90608(10) 1.00738(14) 0.74232(9) 0.0394(4) Uani 1 1 d . . . . .
F3 F 0.86092(10) 0.80873(15) 0.75646(10) 0.0412(4) Uani 1 1 d . . . . .
O1 O 0.44668(10) 0.66774(12) 0.65584(9) 0.0186(3) Uani 1 1 d . . . . .
N1 N 0.46403(11) 0.82633(14) 0.55163(11) 0.0145(4) Uani 1 1 d . . . . .
N2 N 0.52967(11) 0.84290(14) 0.63030(11) 0.0142(4) Uani 1 1 d . . . . .
N3 N 0.69706(12) 0.93999(15) 0.65894(12) 0.0177(4) Uani 1 1 d . . . . .
C1 C 0.33032(13) 0.65699(17) 0.51501(13) 0.0150(4) Uani 1 1 d . . . . .
C2 C 0.23547(15) 0.6639(2) 0.57450(15) 0.0257(5) Uani 1 1 d . . . . .
H2A H 0.2485 0.6177 0.6352 0.031 Uiso 1 1 calc R U . . .
H2B H 0.2193 0.7557 0.5884 0.031 Uiso 1 1 calc R U . . .
C3 C 0.14588(16) 0.6001(2) 0.51868(15) 0.0310(5) Uani 1 1 d . . . . .
H3A H 0.0840 0.6043 0.5567 0.037 Uiso 1 1 calc R U . . .
C4 C 0.12601(15) 0.6725(2) 0.42561(15) 0.0247(5) Uani 1 1 d . . . . .
H4A H 0.0672 0.6332 0.3903 0.030 Uiso 1 1 calc R U . . .
H4B H 0.1098 0.7647 0.4385 0.030 Uiso 1 1 calc R U . . .
C5 C 0.21943(15) 0.66501(19) 0.36637(14) 0.0203(4) Uani 1 1 d . . . . .
H5A H 0.2059 0.7120 0.3053 0.024 Uiso 1 1 calc R U . . .
C6 C 0.30915(14) 0.72907(18) 0.42146(13) 0.0183(4) Uani 1 1 d . . . . .
H6A H 0.3701 0.7263 0.3834 0.022 Uiso 1 1 calc R U . . .
H6B H 0.2932 0.8214 0.4342 0.022 Uiso 1 1 calc R U . . .
C7 C 0.1713(2) 0.4580(2) 0.49862(19) 0.0441(7) Uani 1 1 d . . . . .
H7A H 0.1843 0.4108 0.5589 0.053 Uiso 1 1 calc R U . . .
H7B H 0.1133 0.4159 0.4640 0.053 Uiso 1 1 calc R U . . .
C8 C 0.26469(19) 0.4515(2) 0.43995(19) 0.0382(6) Uani 1 1 d . . . . .
H8A H 0.2805 0.3583 0.4267 0.046 Uiso 1 1 calc R U . . .
C9 C 0.24414(17) 0.5228(2) 0.34666(17) 0.0321(5) Uani 1 1 d . . . . .
H9A H 0.3045 0.5175 0.3079 0.039 Uiso 1 1 calc R U . . .
H9B H 0.1865 0.4815 0.3110 0.039 Uiso 1 1 calc R U . . .
C10 C 0.35587(17) 0.5137(2) 0.49429(18) 0.0303(5) Uani 1 1 d . . . . .
H10A H 0.4167 0.5089 0.4561 0.036 Uiso 1 1 calc R U . . .
H10B H 0.3704 0.4664 0.5542 0.036 Uiso 1 1 calc R U . . .
C11 C 0.41608(13) 0.72073(17) 0.56998(13) 0.0150(4) Uani 1 1 d . . . . .
C12 C 0.51901(14) 0.75010(18) 0.69446(14) 0.0169(4) Uani 1 1 d . . . . .
C13 C 0.59055(13) 0.96242(17) 0.64649(13) 0.0163(4) Uani 1 1 d . . . . .
H13A H 0.5782 1.0216 0.5921 0.020 Uiso 1 1 calc R U . . .
H13B H 0.5668 1.0070 0.7033 0.020 Uiso 1 1 calc R U . . .
C14 C 0.75880(14) 0.91635(16) 0.58438(13) 0.0148(4) Uani 1 1 d . . . . .
C15 C 0.86402(14) 0.89307(17) 0.60127(14) 0.0185(4) Uani 1 1 d . . . . .
C16 C 0.92635(15) 0.8754(2) 0.52682(15) 0.0245(5) Uani 1 1 d . . . . .
H16A H 0.9964 0.8584 0.5395 0.029 Uiso 1 1 calc R U . . .
C17 C 0.88899(16) 0.8819(2) 0.43416(15) 0.0263(5) Uani 1 1 d . . . . .
H17A H 0.9328 0.8716 0.3834 0.032 Uiso 1 1 calc R U . . .
C18 C 0.78610(15) 0.9039(2) 0.41696(14) 0.0235(5) Uani 1 1 d . . . . .
H18A H 0.7593 0.9081 0.3536 0.028 Uiso 1 1 calc R U . . .
C19 C 0.72178(14) 0.91966(18) 0.49046(14) 0.0187(4) Uani 1 1 d . . . . .
H19A H 0.6514 0.9330 0.4769 0.022 Uiso 1 1 calc R U . . .
C20 C 0.90870(15) 0.8907(2) 0.69977(15) 0.0269(5) Uani 1 1 d . . . . .
H1N3 H 0.7136(17) 0.905(2) 0.7160(17) 0.020(5) Uiso 1 1 d . . . . .

loop_
_atom_site_aniso_label
_atom_site_aniso_U_11
_atom_site_aniso_U_22
_atom_site_aniso_U_33
_atom_site_aniso_U_23
_atom_site_aniso_U_13
_atom_site_aniso_U_12
S1 0.0153(3) 0.0315(3) 0.0218(3) 0.00720(19) -0.0017(2) -0.00702(19)
F1 0.0135(7) 0.0868(11) 0.0373(8) 0.0011(7) -0.0022(6) 0.0134(7)
F2 0.0318(8) 0.0555(9) 0.0306(7) -0.0150(6) -0.0018(6) -0.0064(6)
F3 0.0294(8) 0.0579(9) 0.0360(8) 0.0214(7) -0.0022(6) 0.0002(7)
O1 0.0122(7) 0.0204(7) 0.0230(7) 0.0060(5) -0.0016(5) -0.0062(5)
N1 0.0073(7) 0.0164(8) 0.0200(8) 0.0006(6) 0.0020(6) -0.0009(6)
N2 0.0072(7) 0.0156(7) 0.0199(8) 0.0013(6) 0.0017(6) -0.0013(6)
N3 0.0099(8) 0.0215(8) 0.0219(9) 0.0009(7) 0.0025(6) -0.0020(6)
C1 0.0080(9) 0.0143(9) 0.0227(10) 0.0006(7) 0.0007(7) -0.0017(6)
C2 0.0141(10) 0.0407(12) 0.0226(10) 0.0027(8) 0.0044(8) -0.0079(9)
C3 0.0118(10) 0.0531(14) 0.0282(11) 0.0038(10) 0.0030(8) -0.0122(9)
C4 0.0109(10) 0.0353(11) 0.0279(11) -0.0031(9) 0.0016(8) 0.0010(8)
C5 0.0138(10) 0.0272(11) 0.0199(10) -0.0004(8) 0.0004(8) -0.0020(7)
C6 0.0129(9) 0.0195(9) 0.0225(10) 0.0017(7) 0.0025(8) -0.0032(7)
C7 0.0378(14) 0.0390(13) 0.0534(15) 0.0192(11) -0.0191(12) -0.0284(11)
C8 0.0336(13) 0.0128(10) 0.0661(16) -0.0070(10) -0.0201(12) -0.0012(9)
C9 0.0200(11) 0.0358(12) 0.0404(13) -0.0193(10) -0.0015(9) -0.0003(9)
C10 0.0216(11) 0.0169(10) 0.0514(14) -0.0019(9) -0.0108(10) 0.0016(8)
C11 0.0095(9) 0.0163(9) 0.0193(9) 0.0035(7) 0.0028(7) 0.0015(7)
C12 0.0071(8) 0.0195(9) 0.0243(10) 0.0006(7) 0.0031(7) -0.0015(7)
C13 0.0095(9) 0.0141(8) 0.0257(10) -0.0015(7) 0.0048(7) -0.0024(7)
C14 0.0102(9) 0.0107(8) 0.0240(10) 0.0004(7) 0.0054(7) -0.0027(7)
C15 0.0112(9) 0.0179(9) 0.0265(10) -0.0007(7) 0.0014(8) -0.0015(7)
C16 0.0112(9) 0.0297(11) 0.0329(11) -0.0052(9) 0.0059(8) 0.0004(8)
C17 0.0204(11) 0.0325(11) 0.0270(11) -0.0071(9) 0.0101(8) -0.0031(9)
C18 0.0212(11) 0.0274(10) 0.0222(10) -0.0025(8) 0.0029(8) -0.0043(8)
C19 0.0118(9) 0.0185(9) 0.0256(10) 0.0011(7) -0.0004(8) -0.0023(7)
C20 0.0107(9) 0.0414(12) 0.0286(11) 0.0007(9) 0.0017(8) 0.0008(9)

loop_
_atom_type_symbol
_atom_type_description
_atom_type_scat_dispersion_real
_atom_type_scat_dispersion_imag
_atom_type_scat_source
C C 0.0033 0.0016 'International Tables Vol C Tables 4.2.6.8 and 6.1.1.4'
H H 0.0000 0.0000 'International Tables Vol C Tables 4.2.6.8 and 6.1.1.4'
N N 0.0061 0.0033 'International Tables Vol C Tables 4.2.6.8 and 6.1.1.4'
O O 0.0106 0.0060 'International Tables Vol C Tables 4.2.6.8 and 6.1.1.4'
F F 0.0171 0.0103 'International Tables Vol C Tables 4.2.6.8 and 6.1.1.4'
S S 0.1246 0.1234 'International Tables Vol C Tables 4.2.6.8 and 6.1.1.4'

loop_
_geom_angle_atom_site_label_1
_geom_angle_atom_site_label_2
_geom_angle_atom_site_label_3
_geom_angle
_geom_angle_site_symmetry_1
_geom_angle_site_symmetry_3
C12 O1 C11 106.21(14) . .
C11 N1 N2 103.58(14) . .
C12 N2 N1 112.26(14) . .
C12 N2 C13 124.28(16) . .
N1 N2 C13 122.65(14) . .
C14 N3 C13 123.01(16) . .
C14 N3 H1N3 119.0(14) . .
C13 N3 H1N3 111.8(15) . .
C11 C1 C6 110.01(15) . .
C11 C1 C10 110.52(15) . .
C6 C1 C10 109.24(16) . .
C11 C1 C2 108.00(15) . .
C6 C1 C2 109.30(15) . .
C10 C1 C2 109.75(16) . .
C3 C2 C1 108.85(16) . .
C3 C2 H2A 109.9 . .
C1 C2 H2A 109.9 . .
C3 C2 H2B 109.9 . .
C1 C2 H2B 109.9 . .
H2A C2 H2B 108.3 . .
C7 C3 C4 109.60(19) . .
C7 C3 C2 109.42(19) . .
C4 C3 C2 109.52(17) . .
C7 C3 H3A 109.4 . .
C4 C3 H3A 109.4 . .
C2 C3 H3A 109.4 . .
C5 C4 C3 109.88(17) . .
C5 C4 H4A 109.7 . .
C3 C4 H4A 109.7 . .
C5 C4 H4B 109.7 . .
C3 C4 H4B 109.7 . .
H4A C4 H4B 108.2 . .
C4 C5 C9 109.53(17) . .
C4 C5 C6 108.80(16) . .
C9 C5 C6 109.71(16) . .
C4 C5 H5A 109.6 . .
C9 C5 H5A 109.6 . .
C6 C5 H5A 109.6 . .
C1 C6 C5 109.75(15) . .
C1 C6 H6A 109.7 . .
C5 C6 H6A 109.7 . .
C1 C6 H6B 109.7 . .
C5 C6 H6B 109.7 . .
H6A C6 H6B 108.2 . .
C8 C7 C3 109.54(17) . .
C8 C7 H7A 109.8 . .
C3 C7 H7A 109.8 . .
C8 C7 H7B 109.8 . .
C3 C7 H7B 109.8 . .
H7A C7 H7B 108.2 . .
C7 C8 C9 109.70(19) . .
C7 C8 C10 110.1(2) . .
C9 C8 C10 109.75(19) . .
C7 C8 H8A 109.1 . .
C9 C8 H8A 109.1 . .
C10 C8 H8A 109.1 . .
C5 C9 C8 109.42(17) . .
C5 C9 H9A 109.8 . .
C8 C9 H9A 109.8 . .
C5 C9 H9B 109.8 . .
C8 C9 H9B 109.8 . .
H9A C9 H9B 108.2 . .
C8 C10 C1 108.63(16) . .
C8 C10 H10A 110.0 . .
C1 C10 H10A 110.0 . .
C8 C10 H10B 110.0 . .
C1 C10 H10B 110.0 . .
H10A C10 H10B 108.3 . .
N1 C11 O1 112.63(16) . .
N1 C11 C1 129.10(16) . .
O1 C11 C1 118.13(15) . .
N2 C12 O1 105.29(16) . .
N2 C12 S1 129.65(15) . .
O1 C12 S1 125.05(14) . .
N3 C13 N2 114.18(15) . .
N3 C13 H13A 108.7 . .
N2 C13 H13A 108.7 . .
N3 C13 H13B 108.7 . .
N2 C13 H13B 108.7 . .
H13A C13 H13B 107.6 . .
N3 C14 C19 122.03(16) . .
N3 C14 C15 120.44(17) . .
C19 C14 C15 117.47(17) . .
C16 C15 C14 120.46(18) . .
C16 C15 C20 119.35(17) . .
C14 C15 C20 120.18(17) . .
C15 C16 C17 121.40(18) . .
C15 C16 H16A 119.3 . .
C17 C16 H16A 119.3 . .
C18 C17 C16 118.55(18) . .
C18 C17 H17A 120.7 . .
C16 C17 H17A 120.7 . .
C17 C18 C19 121.11(19) . .
C17 C18 H18A 119.4 . .
C19 C18 H18A 119.4 . .
C18 C19 C14 120.99(17) . .
C18 C19 H19A 119.5 . .
C14 C19 H19A 119.5 . .
F1 C20 F2 106.02(17) . .
F1 C20 F3 106.04(18) . .
F2 C20 F3 105.61(16) . .
F1 C20 C15 112.46(17) . .
F2 C20 C15 112.84(18) . .
F3 C20 C15 113.25(17) . .

loop_
_geom_bond_atom_site_label_1
_geom_bond_atom_site_label_2
_geom_bond_distance
_geom_bond_site_symmetry_2
S1 C12 1.649(2) .
F1 C20 1.343(2) .
F2 C20 1.344(3) .
F3 C20 1.341(3) .
O1 C12 1.371(2) .
O1 C11 1.377(2) .
N1 C11 1.289(2) .
N1 N2 1.391(2) .
N2 C12 1.330(2) .
N2 C13 1.480(2) .
N3 C14 1.385(3) .
N3 C13 1.427(2) .
N3 H1N3 0.90(2) .
C1 C11 1.495(2) .
C1 C6 1.533(3) .
C1 C10 1.542(3) .
C1 C2 1.543(3) .
C2 C3 1.538(3) .
C2 H2A 0.9900 .
C2 H2B 0.9900 .
C3 C7 1.528(4) .
C3 C4 1.526(3) .
C3 H3A 1.0000 .
C4 C5 1.525(3) .
C4 H4A 0.9900 .
C4 H4B 0.9900 .
C5 C9 1.526(3) .
C5 C6 1.536(3) .
C5 H5A 1.0000 .
C6 H6A 0.9900 .
C6 H6B 0.9900 .
C7 C8 1.520(4) .
C7 H7A 0.9900 .
C7 H7B 0.9900 .
C8 C9 1.525(4) .
C8 C10 1.538(3) .
C8 H8A 1.0000 .
C9 H9A 0.9900 .
C9 H9B 0.9900 .
C10 H10A 0.9900 .
C10 H10B 0.9900 .
C13 H13A 0.9900 .
C13 H13B 0.9900 .
C14 C19 1.397(3) .
C14 C15 1.419(3) .
C15 C16 1.380(3) .
C15 C20 1.490(3) .
C16 C17 1.383(3) .
C16 H16A 0.9500 .
C17 C18 1.387(3) .
C17 H17A 0.9500 .
C18 C19 1.384(3) .
C18 H18A 0.9500 .
C19 H19A 0.9500 .

loop_
_geom_torsion_atom_site_label_1
_geom_torsion_atom_site_label_2
_geom_torsion_atom_site_label_3
_geom_torsion_atom_site_label_4
_geom_torsion
_geom_torsion_site_symmetry_1
_geom_torsion_site_symmetry_2
_geom_torsion_site_symmetry_3
_geom_torsion_site_symmetry_4
C11 N1 N2 C12 -1.21(19) . . . .
C11 N1 N2 C13 -171.35(15) . . . .
C11 C1 C2 C3 179.36(16) . . . .
C6 C1 C2 C3 59.7(2) . . . .
C10 C1 C2 C3 -60.1(2) . . . .
C1 C2 C3 C7 60.2(2) . . . .
C1 C2 C3 C4 -60.0(2) . . . .
C7 C3 C4 C5 -59.1(2) . . . .
C2 C3 C4 C5 60.9(2) . . . .
C3 C4 C5 C9 59.4(2) . . . .
C3 C4 C5 C6 -60.6(2) . . . .
C11 C1 C6 C5 -178.72(15) . . . .
C10 C1 C6 C5 59.8(2) . . . .
C2 C1 C6 C5 -60.30(19) . . . .
C4 C5 C6 C1 60.3(2) . . . .
C9 C5 C6 C1 -59.5(2) . . . .
C4 C3 C7 C8 59.4(2) . . . .
C2 C3 C7 C8 -60.7(2) . . . .
C3 C7 C8 C9 -60.1(2) . . . .
C3 C7 C8 C10 60.8(2) . . . .
C4 C5 C9 C8 -59.7(2) . . . .
C6 C5 C9 C8 59.6(2) . . . .
C7 C8 C9 C5 60.3(2) . . . .
C10 C8 C9 C5 -60.8(2) . . . .
C7 C8 C10 C1 -59.9(2) . . . .
C9 C8 C10 C1 60.9(2) . . . .
C11 C1 C10 C8 178.62(18) . . . .
C6 C1 C10 C8 -60.2(2) . . . .
C2 C1 C10 C8 59.6(2) . . . .
N2 N1 C11 O1 -0.02(19) . . . .
N2 N1 C11 C1 175.42(17) . . . .
C12 O1 C11 N1 1.2(2) . . . .
C12 O1 C11 C1 -174.82(15) . . . .
C6 C1 C11 N1 5.6(3) . . . .
C10 C1 C11 N1 126.4(2) . . . .
C2 C1 C11 N1 -113.6(2) . . . .
C6 C1 C11 O1 -179.14(15) . . . .
C10 C1 C11 O1 -58.4(2) . . . .
C2 C1 C11 O1 61.6(2) . . . .
N1 N2 C12 O1 1.91(19) . . . .
C13 N2 C12 O1 171.86(15) . . . .
N1 N2 C12 S1 -176.95(14) . . . .
C13 N2 C12 S1 -7.0(3) . . . .
C11 O1 C12 N2 -1.80(19) . . . .
C11 O1 C12 S1 177.13(14) . . . .
C14 N3 C13 N2 78.5(2) . . . .
C12 N2 C13 N3 66.9(2) . . . .
N1 N2 C13 N3 -124.21(17) . . . .
C13 N3 C14 C19 3.5(3) . . . .
C13 N3 C14 C15 -179.19(16) . . . .
N3 C14 C15 C16 -177.03(17) . . . .
C19 C14 C15 C16 0.4(3) . . . .
N3 C14 C15 C20 1.5(3) . . . .
C19 C14 C15 C20 178.92(17) . . . .
C14 C15 C16 C17 1.1(3) . . . .
C20 C15 C16 C17 -177.44(19) . . . .
C15 C16 C17 C18 -1.5(3) . . . .
C16 C17 C18 C19 0.3(3) . . . .
C17 C18 C19 C14 1.2(3) . . . .
N3 C14 C19 C18 175.88(17) . . . .
C15 C14 C19 C18 -1.5(3) . . . .
C16 C15 C20 F1 -8.0(3) . . . .
C14 C15 C20 F1 173.43(18) . . . .
C16 C15 C20 F2 111.9(2) . . . .
C14 C15 C20 F2 -66.7(2) . . . .
C16 C15 C20 F3 -128.2(2) . . . .
C14 C15 C20 F3 53.2(3) . . . .
